data_4105740
loop_
_publ_author_name
'Asa D. Melhado'
'Giovanni W. Amarante'
'Z. Jane Wang'
'Marco Luparia'
'F. Dean Toste'

_publ_section_title
;
 Gold(I)-Catalyzed Diastereo- and Enantioselective 1,3-Dipolar
 Cycloaddition and Mannich Reactions of Azlactones
;
_journal_name_full 'Journal of the American Chemical Society'
_journal_page_first 3517
_journal_page_last 3527
_journal_paper_doi 10.1021/ja1095045
_journal_volume 133
_journal_year 2011
_chemical_absolute_configuration ad
_chemical_formula_sum 'C26 H26 N2 O4 S'
_chemical_formula_weight 462.55
_chemical_name_common GWA303
_chemical_name_systematic
;
 toste23
;
_space_group.centring_type P

_space_group_IT_number 19
_space_group.IT_number 19

_symmetry_cell_setting orthorhombic
_symmetry_space_group_name_Hall 'P 2ac 2ab'
_symmetry_space_group_name_H-M 'P 21 21 21'
_atom_sites_solution_hydrogens geom
_atom_sites_solution_primary direct
_atom_sites_solution_secondary difmap
_audit_creation_method SHELXL-97
_cell_angle_alpha 90.00
_cell_angle_beta 90.00
_cell_angle_gamma 90.00
_cell_formula_units_Z 4
_cell_length_a 6.4038(2)
_cell_length_b 19.3388(5)
_cell_length_c 22.3333(5)
_cell_measurement_reflns_used 9900
_cell_measurement_temperature 100(2)
_cell_measurement_theta_max 68.02
_cell_measurement_theta_min 3.02
_cell_volume 2765.80(13)
_computing_cell_refinement 'Bruker SAINT'
_computing_data_collection 'Bruker APEX2'
_computing_data_reduction 'Bruker SAINT'
_computing_molecular_graphics ORTEP-32
_computing_publication_material WinGX
_computing_structure_refinement SHELXL-97
_computing_structure_solution SIR-2004
_diffrn_ambient_temperature 100(2)
_diffrn_detector_area_resol_mean 8.366
_diffrn_measured_fraction_theta_full 0.999
_diffrn_measured_fraction_theta_max 0.997
_diffrn_measurement_device_type 'Bruker APEX-II CCD'
_diffrn_measurement_method 'phi and omega scans'
_diffrn_radiation_monochromator 'HELIOS multilayer mirrors'
_diffrn_radiation_source 'microfocus rotating anode'
_diffrn_radiation_type CuK\a
_diffrn_radiation_wavelength 1.54178
_diffrn_reflns_av_R_equivalents 0.0214
_diffrn_reflns_av_sigmaI/netI 0.0177
_diffrn_reflns_limit_h_max 7
_diffrn_reflns_limit_h_min -7
_diffrn_reflns_limit_k_max 18
_diffrn_reflns_limit_k_min -23
_diffrn_reflns_limit_l_max 26
_diffrn_reflns_limit_l_min -26
_diffrn_reflns_number 28815
_diffrn_reflns_theta_full 67.00
_diffrn_reflns_theta_max 68.31
_diffrn_reflns_theta_min 3.02
_exptl_absorpt_coefficient_mu 1.285
_exptl_absorpt_correction_T_max 0.9385
_exptl_absorpt_correction_T_min 0.8610
_exptl_absorpt_correction_type multi-scan
_exptl_absorpt_process_details SADABS
_exptl_crystal_colour colorless
_exptl_crystal_density_diffrn 1.111
_exptl_crystal_description needle
_exptl_crystal_F_000 976
_exptl_crystal_size_max 0.12
_exptl_crystal_size_mid 0.07
_exptl_crystal_size_min 0.05
_platon_squeeze_details
;
;
_refine_diff_density_max 0.710
_refine_diff_density_min -0.367
_refine_diff_density_rms 0.082
_refine_ls_abs_structure_details 'Flack H D (1983), Acta Cryst. A39, 876-881'
_refine_ls_abs_structure_Flack 0.15(3)
_refine_ls_extinction_method none
_refine_ls_goodness_of_fit_ref 1.089
_refine_ls_hydrogen_treatment constr
_refine_ls_matrix_type full
_refine_ls_number_parameters 303
_refine_ls_number_reflns 5039
_refine_ls_number_restraints 0
_refine_ls_restrained_S_all 1.089
_refine_ls_R_factor_all 0.0782
_refine_ls_R_factor_gt 0.0765
_refine_ls_shift/su_max 0.000
_refine_ls_shift/su_mean 0.000
_refine_ls_structure_factor_coef Fsqd
_refine_ls_weighting_details 'calc w=1/[\s^2^(Fo^2^)+(0.0444P)^2^+9.0208P] where P=(Fo^2^+2Fc^2^)/3'
_refine_ls_weighting_scheme calc
_refine_ls_wR_factor_gt 0.1738
_refine_ls_wR_factor_ref 0.1748
_reflns_number_gt 4900
_reflns_number_total 5039
_reflns_threshold_expression >2sigma(I)
_cod_data_source_file ja1095045_si_004.cif
_cod_data_source_block toste23
_cod_depositor_comments
;
The following automatic conversions were performed:

'_space_group.centring_type' value 'primitive' was replaced with the
value 'P' as specified in the replacement file
'/home/antanas/src/cod-tools/trunk/data/replacement-values/replacement_values.lst'.

Automatic conversion script
Id: cif_fix_values 5642 2017-10-24 12:04:52Z antanas 
;
_cod_database_code 4105740

loop_
_symmetry_equiv_pos_as_xyz
'x, y, z'
'-x+1/2, -y, z+1/2'
'x+1/2, -y+1/2, -z'
'-x, y+1/2, -z+1/2'

loop_
_atom_site_label
_atom_site_type_symbol
_atom_site_fract_x
_atom_site_fract_y
_atom_site_fract_z
_atom_site_U_iso_or_equiv
_atom_site_adp_type
_atom_site_occupancy
_atom_site_symmetry_multiplicity
_atom_site_calc_flag
_atom_site_refinement_flags
C1 C 0.6484(6) 0.0594(2) 0.87758(18) 0.0220(9) Uani 1 1 d .
C2 C 0.8428(7) 0.1040(2) 0.87943(19) 0.0290(10) Uani 1 1 d .
C3 C 0.5799(7) 0.1626(2) 0.83927(16) 0.0224(9) Uani 1 1 d .
C4 C 0.6838(8) -0.0049(2) 0.8389(2) 0.0324(10) Uani 1 1 d .
H4A H 0.5518 -0.0299 0.8342 0.049 Uiso 1 1 calc R
H4B H 0.7868 -0.0350 0.8582 0.049 Uiso 1 1 calc R
H4C H 0.7356 0.0092 0.7994 0.049 Uiso 1 1 calc R
C5 C 0.4860(8) 0.2241(2) 0.81166(18) 0.0300(11) Uani 1 1 d .
C6 C 0.6032(9) 0.2851(2) 0.8071(2) 0.0373(12) Uani 1 1 d .
H6 H 0.7419 0.2887 0.8218 0.045 Uiso 1 1 calc R
C7 C 0.5000(12) 0.3408(3) 0.7788(2) 0.0527(17) Uani 1 1 d .
H7 H 0.5705 0.3839 0.7760 0.063 Uiso 1 1 calc R
C8 C 0.3053(11) 0.3357(3) 0.7555(3) 0.0569(18) Uani 1 1 d .
H8 H 0.2452 0.3743 0.7356 0.068 Uiso 1 1 calc R
C9 C 0.1961(9) 0.2763(3) 0.7604(3) 0.0525(16) Uani 1 1 d .
H9 H 0.0585 0.2733 0.7448 0.063 Uiso 1 1 calc R
C10 C 0.2894(8) 0.2173(3) 0.7896(2) 0.0349(11) Uani 1 1 d .
H10 H 0.2155 0.1749 0.7932 0.042 Uiso 1 1 calc R
C11 C 0.5797(7) 0.0378(2) 0.94230(19) 0.0232(9) Uani 1 1 d .
H11 H 0.6753 0.0004 0.9568 0.028 Uiso 1 1 calc R
C12 C 0.5878(6) 0.0985(2) 0.98718(18) 0.0237(9) Uani 1 1 d .
C13 C 0.4230(7) 0.1458(2) 0.99249(18) 0.0247(9) Uani 1 1 d .
H13 H 0.3010 0.1408 0.9687 0.030 Uiso 1 1 calc R
C14 C 0.4398(8) 0.1992(2) 1.0324(2) 0.0319(11) Uani 1 1 d .
H14 H 0.3309 0.2324 1.0352 0.038 Uiso 1 1 calc R
C15 C 0.6175(9) 0.2054(3) 1.0695(2) 0.0394(13) Uani 1 1 d .
H15 H 0.6261 0.2411 1.0987 0.047 Uiso 1 1 calc R
C16 C 0.7782(8) 0.1585(3) 1.0625(2) 0.0362(11) Uani 1 1 d .
H16 H 0.9007 0.1632 1.0861 0.043 Uiso 1 1 calc R
C17 C 0.7646(7) 0.1050(2) 1.0217(2) 0.0316(10) Uani 1 1 d .
H17 H 0.8761 0.0729 1.0176 0.038 Uiso 1 1 calc R
C18 C 0.4143(7) -0.1294(2) 0.9494(2) 0.0229(9) Uani 1 1 d .
C19 C 0.5863(7) -0.1601(2) 0.9782(2) 0.0323(10) Uani 1 1 d .
C20 C 0.6719(8) -0.2176(3) 0.9530(2) 0.0376(11) Uani 1 1 d .
H20 H 0.7898 -0.2380 0.9718 0.045 Uiso 1 1 calc R
C21 C 0.5948(8) -0.2480(3) 0.9009(2) 0.0371(12) Uani 1 1 d .
C22 C 0.4230(8) -0.2171(2) 0.8734(2) 0.0333(11) Uani 1 1 d .
H22 H 0.3664 -0.2375 0.8383 0.040 Uiso 1 1 calc R
C23 C 0.3307(8) -0.1563(2) 0.8963(2) 0.0311(10) Uani 1 1 d .
C24 C 0.6898(8) -0.1329(3) 1.0346(2) 0.0383(11) Uani 1 1 d .
H24A H 0.5998 -0.1422 1.0692 0.058 Uiso 1 1 calc R
H24B H 0.7121 -0.0830 1.0308 0.058 Uiso 1 1 calc R
H24C H 0.8245 -0.1561 1.0403 0.058 Uiso 1 1 calc R
C25 C 0.6853(10) -0.3137(3) 0.8737(3) 0.0482(14) Uani 1 1 d .
H25A H 0.8234 -0.3038 0.8569 0.072 Uiso 1 1 calc R
H25B H 0.5926 -0.3304 0.8419 0.072 Uiso 1 1 calc R
H25C H 0.6981 -0.3492 0.9048 0.072 Uiso 1 1 calc R
C26 C 0.1505(8) -0.1259(3) 0.8617(2) 0.0382(12) Uani 1 1 d .
H26A H 0.1276 -0.1528 0.8252 0.057 Uiso 1 1 calc R
H26B H 0.1826 -0.0779 0.8511 0.057 Uiso 1 1 calc R
H26C H 0.0242 -0.1271 0.8865 0.057 Uiso 1 1 calc R
N1 N 0.4919(5) 0.10443(17) 0.84971(15) 0.0210(7) Uani 1 1 d .
N2 N 0.3691(5) 0.00838(17) 0.93464(16) 0.0214(7) Uani 1 1 d .
H2 H 0.2861 0.0239 0.9062 0.026 Uiso 1 1 calc R
O1 O 0.7905(5) 0.16701(15) 0.85619(13) 0.0262(6) Uani 1 1 d .
O2 O 1.0178(5) 0.09319(18) 0.89632(15) 0.0352(8) Uani 1 1 d .
O3 O 0.3660(6) -0.04332(16) 1.03876(14) 0.0367(8) Uani 1 1 d .
O4 O 0.0681(5) -0.05924(17) 0.96995(17) 0.0415(9) Uani 1 1 d .
S1 S 0.29080(18) -0.05346(5) 0.97944(5) 0.0282(3) Uani 1 1 d .

loop_
_atom_site_aniso_label
_atom_site_aniso_U_11
_atom_site_aniso_U_22
_atom_site_aniso_U_33
_atom_site_aniso_U_23
_atom_site_aniso_U_13
_atom_site_aniso_U_12
C1 0.022(2) 0.023(2) 0.0214(19) -0.0023(16) -0.0055(16) 0.0081(17)
C2 0.026(2) 0.040(3) 0.021(2) 0.0025(19) 0.0035(18) 0.012(2)
C3 0.024(2) 0.035(2) 0.0077(16) -0.0040(16) 0.0007(16) 0.0147(19)
C4 0.042(3) 0.028(2) 0.027(2) 0.0029(18) -0.009(2) 0.014(2)
C5 0.055(3) 0.025(2) 0.0104(18) 0.0060(17) 0.011(2) 0.004(2)
C6 0.048(3) 0.027(2) 0.037(3) -0.006(2) 0.012(2) 0.009(2)
C7 0.092(5) 0.023(3) 0.043(3) 0.006(2) 0.028(3) 0.007(3)
C8 0.073(4) 0.043(3) 0.054(3) 0.029(3) 0.016(3) 0.043(4)
C9 0.037(3) 0.070(4) 0.050(3) 0.015(3) 0.011(3) 0.037(3)
C10 0.039(3) 0.040(3) 0.026(2) 0.004(2) 0.007(2) 0.008(2)
C11 0.0192(19) 0.0178(19) 0.033(2) 0.0005(17) 0.0020(18) -0.0029(16)
C12 0.023(2) 0.028(2) 0.0199(19) 0.0079(17) -0.0005(17) 0.0027(18)
C13 0.032(2) 0.025(2) 0.0166(19) -0.0033(16) -0.0134(17) 0.0071(18)
C14 0.042(3) 0.026(2) 0.028(2) 0.0058(18) 0.006(2) -0.011(2)
C15 0.060(3) 0.043(3) 0.015(2) -0.0027(19) 0.001(2) -0.022(3)
C16 0.041(3) 0.042(3) 0.025(2) 0.008(2) -0.006(2) -0.010(2)
C17 0.030(2) 0.038(2) 0.026(2) 0.009(2) 0.0069(19) -0.0057(19)
C18 0.023(2) 0.0130(18) 0.033(2) 0.0043(16) 0.0021(18) -0.0038(17)
C19 0.029(2) 0.030(2) 0.037(2) 0.018(2) 0.005(2) -0.0030(19)
C20 0.024(2) 0.045(3) 0.044(3) 0.015(2) -0.005(2) -0.001(2)
C21 0.045(3) 0.037(3) 0.030(2) 0.017(2) 0.016(2) 0.015(2)
C22 0.043(3) 0.027(2) 0.030(2) -0.0030(19) 0.004(2) 0.003(2)
C23 0.032(2) 0.025(2) 0.036(2) -0.0031(19) 0.004(2) 0.006(2)
C24 0.036(3) 0.049(3) 0.030(2) 0.013(2) -0.001(2) -0.005(2)
C25 0.048(3) 0.044(3) 0.052(3) 0.014(2) 0.010(3) 0.025(3)
C26 0.032(3) 0.035(3) 0.048(3) 0.009(2) -0.010(2) -0.003(2)
N1 0.0263(18) 0.0175(17) 0.0193(16) 0.0012(13) -0.0013(14) 0.0028(15)
N2 0.0166(17) 0.0180(16) 0.0298(18) 0.0026(14) -0.0087(14) -0.0027(13)
O1 0.0264(15) 0.0261(15) 0.0260(14) 0.0078(12) 0.0059(13) -0.0081(14)
O2 0.0160(15) 0.047(2) 0.0426(19) 0.0102(16) -0.0064(14) 0.0023(14)
O3 0.053(2) 0.0291(17) 0.0278(16) 0.0000(13) 0.0161(15) 0.0027(15)
O4 0.0360(18) 0.0301(17) 0.058(2) -0.0051(17) 0.0211(17) 0.0019(16)
S1 0.0323(5) 0.0196(5) 0.0328(5) 0.0034(4) 0.0096(5) -0.0013(4)

loop_
_atom_type_symbol
_atom_type_description
_atom_type_scat_dispersion_real
_atom_type_scat_dispersion_imag
_atom_type_scat_source
C C 0.0181 0.0091 'International Tables Vol C Tables 4.2.6.8 and 6.1.1.4'
H H 0.0000 0.0000 'International Tables Vol C Tables 4.2.6.8 and 6.1.1.4'
N N 0.0311 0.0180 'International Tables Vol C Tables 4.2.6.8 and 6.1.1.4'
O O 0.0492 0.0322 'International Tables Vol C Tables 4.2.6.8 and 6.1.1.4'
S S 0.3331 0.5567 'International Tables Vol C Tables 4.2.6.8 and 6.1.1.4'

loop_
_geom_angle_atom_site_label_1
_geom_angle_atom_site_label_2
_geom_angle_atom_site_label_3
_geom_angle
N1 C1 C2 103.6(3)
N1 C1 C4 110.1(3)
C2 C1 C4 110.8(4)
N1 C1 C11 111.0(3)
C2 C1 C11 110.9(3)
C4 C1 C11 110.2(3)
O2 C2 O1 120.2(4)
O2 C2 C1 132.6(4)
O1 C2 C1 107.2(3)
N1 C3 O1 115.3(4)
N1 C3 C5 127.5(4)
O1 C3 C5 117.2(4)
C1 C4 H4A 109.5
C1 C4 H4B 109.5
H4A C4 H4B 109.5
C1 C4 H4C 109.5
H4A C4 H4C 109.5
H4B C4 H4C 109.5
C10 C5 C6 123.5(5)
C10 C5 C3 116.9(4)
C6 C5 C3 119.5(5)
C5 C6 C7 115.0(5)
C5 C6 H6 122.5
C7 C6 H6 122.5
C8 C7 C6 123.2(6)
C8 C7 H7 118.4
C6 C7 H7 118.4
C9 C8 C7 120.5(5)
C9 C8 H8 119.8
C7 C8 H8 119.8
C8 C9 C10 119.7(6)
C8 C9 H9 120.1
C10 C9 H9 120.1
C5 C10 C9 118.1(5)
C5 C10 H10 121.0
C9 C10 H10 121.0
N2 C11 C12 113.5(3)
N2 C11 C1 104.6(3)
C12 C11 C1 112.7(3)
N2 C11 H11 108.6
C12 C11 H11 108.6
C1 C11 H11 108.6
C17 C12 C13 120.9(4)
C17 C12 C11 117.4(4)
C13 C12 C11 121.7(4)
C14 C13 C12 119.2(4)
C14 C13 H13 120.4
C12 C13 H13 120.4
C13 C14 C15 120.7(5)
C13 C14 H14 119.7
C15 C14 H14 119.7
C16 C15 C14 118.5(5)
C16 C15 H15 120.7
C14 C15 H15 120.7
C15 C16 C17 121.3(5)
C15 C16 H16 119.3
C17 C16 H16 119.3
C12 C17 C16 119.3(5)
C12 C17 H17 120.4
C16 C17 H17 120.4
C23 C18 C19 121.9(4)
C23 C18 S1 116.8(3)
C19 C18 S1 121.3(3)
C20 C19 C18 118.1(5)
C20 C19 C24 116.8(4)
C18 C19 C24 125.1(4)
C19 C20 C21 123.2(5)
C19 C20 H20 118.4
C21 C20 H20 118.4
C22 C21 C20 117.8(5)
C22 C21 C25 118.9(5)
C20 C21 C25 123.3(5)
C21 C22 C23 121.9(5)
C21 C22 H22 119.1
C23 C22 H22 119.1
C18 C23 C22 117.1(4)
C18 C23 C26 125.5(4)
C22 C23 C26 117.4(4)
C19 C24 H24A 109.5
C19 C24 H24B 109.5
H24A C24 H24B 109.5
C19 C24 H24C 109.5
H24A C24 H24C 109.5
H24B C24 H24C 109.5
C21 C25 H25A 109.5
C21 C25 H25B 109.5
H25A C25 H25B 109.5
C21 C25 H25C 109.5
H25A C25 H25C 109.5
H25B C25 H25C 109.5
C23 C26 H26A 109.5
C23 C26 H26B 109.5
H26A C26 H26B 109.5
C23 C26 H26C 109.5
H26A C26 H26C 109.5
H26B C26 H26C 109.5
C3 N1 C1 107.4(3)
C11 N2 S1 119.4(3)
C11 N2 H2 120.3
S1 N2 H2 120.3
C2 O1 C3 106.5(3)
O3 S1 O4 118.7(2)
O3 S1 N2 111.38(19)
O4 S1 N2 105.6(2)
O3 S1 C18 108.1(2)
O4 S1 C18 108.4(2)
N2 S1 C18 103.52(18)

loop_
_geom_bond_atom_site_label_1
_geom_bond_atom_site_label_2
_geom_bond_distance
C1 N1 1.466(5)
C1 C2 1.515(6)
C1 C4 1.530(6)
C1 C11 1.568(6)
C2 O2 1.201(5)
C2 O1 1.367(5)
C3 N1 1.280(6)
C3 O1 1.403(5)
C3 C5 1.468(6)
C4 H4A 0.9800
C4 H4B 0.9800
C4 H4C 0.9800
C5 C10 1.358(7)
C5 C6 1.402(7)
C6 C7 1.412(8)
C6 H6 0.9500
C7 C8 1.354(10)
C7 H7 0.9500
C8 C9 1.351(9)
C8 H8 0.9500
C9 C10 1.443(7)
C9 H9 0.9500
C10 H10 0.9500
C11 N2 1.474(5)
C11 C12 1.545(6)
C11 H11 1.0000
C12 C17 1.375(6)
C12 C13 1.401(6)
C13 C14 1.368(6)
C13 H13 0.9500
C14 C15 1.413(7)
C14 H14 0.9500
C15 C16 1.381(8)
C15 H15 0.9500
C16 C17 1.381(7)
C16 H16 0.9500
C17 H17 0.9500
C18 C23 1.403(6)
C18 C19 1.407(6)
C18 S1 1.797(4)
C19 C20 1.362(7)
C19 C24 1.517(7)
C20 C21 1.394(7)
C20 H20 0.9500
C21 C22 1.394(7)
C21 C25 1.523(7)
C22 C23 1.411(6)
C22 H22 0.9500
C23 C26 1.508(7)
C24 H24A 0.9800
C24 H24B 0.9800
C24 H24C 0.9800
C25 H25A 0.9800
C25 H25B 0.9800
C25 H25C 0.9800
C26 H26A 0.9800
C26 H26B 0.9800
C26 H26C 0.9800
N2 S1 1.638(3)
N2 H2 0.8800
O3 S1 1.423(4)
O4 S1 1.446(4)

loop_
_platon_squeeze_void_nr
_platon_squeeze_void_average_x
_platon_squeeze_void_average_y
_platon_squeeze_void_average_z
_platon_squeeze_void_volume
_platon_squeeze_void_count_electrons
_platon_squeeze_void_content
1 -0.037 -0.019 0.182 156 68 'unknown disordered solvent'
2 -0.026 0.019 0.682 156 68 'unknown disordered solvent'
3 -0.038 0.519 0.818 156 68 'unknown disordered solvent'
4 -0.038 0.481 0.318 156 68 'unknown disordered solvent'
